data_7050998
loop_
_publ_author_name
'Collings, Jonathan C.'
'Roscoe, Karl P.'
'Robins, Edward G.'
'Batsanov, Andrei S.'
'Stimson, Lorna M.'
'Howard, Judith A. K.'
'Clark, Stewart J.'
'Marder, Todd B.'

_publ_section_title
;
  Arene--perfluoroarene interactions in crystal engineering 8: structures
  of 1:1 complexes of hexafluorobenzene with fused-ring polyaromatic
  hydrocarbons
;
_journal_issue 12
_journal_name_full 'New Journal of Chemistry'
_journal_page_first 1740
_journal_page_last 1746
_journal_paper_doi 10.1039/B207102A
_journal_volume 26
_journal_year 2002
_chemical_formula_moiety 'C16 H10,C6 F6'
_chemical_formula_sum 'C22 H10 F6'
_chemical_formula_weight 388.30
_chemical_name_systematic
;
hexafluorobenzene : pyrene 
;
_space_group_IT_number 14
_symmetry_cell_setting monoclinic
_symmetry_space_group_name_Hall '-P 2ybc'
_symmetry_space_group_name_H-M 'P 1 21/c 1'
_atom_sites_solution_hydrogens geom
_atom_sites_solution_primary direct
_atom_sites_solution_secondary difmap
_audit_creation_method SHELXL-97
_cell_angle_alpha 90.00
_cell_angle_beta 106.67(3)
_cell_angle_gamma 90.00
_cell_formula_units_Z 2
_cell_length_a 6.9467(14)
_cell_length_b 13.331(3)
_cell_length_c 9.3010(19)
_cell_measurement_reflns_used 944
_cell_measurement_temperature 200(2)
_cell_measurement_theta_max 24.69
_cell_measurement_theta_min 5.13
_cell_volume 825.1(3)
_computing_cell_refinement 'Bruker SAINT'
_computing_data_collection 'Bruker SMART'
_computing_data_reduction 'Bruker SAINT'
_computing_molecular_graphics 'Bruker SHELXTL'
_computing_publication_material 'Bruker SHELXTL'
_computing_structure_refinement 'SHELXL-97 (Sheldrick, 1997)'
_computing_structure_solution 'SHELXS-97 (Sheldrick, 1990)'
_diffrn_ambient_temperature 200(2)
_diffrn_detector_area_resol_mean 8
_diffrn_measured_fraction_theta_full 0.998
_diffrn_measured_fraction_theta_max 0.998
_diffrn_measurement_device_type 'SMART 1K CCD area detector'
_diffrn_measurement_method '\w scans'
_diffrn_radiation_monochromator graphite
_diffrn_radiation_source 'fine-focus sealed tube'
_diffrn_radiation_type MoK\a
_diffrn_radiation_wavelength 0.71073
_diffrn_reflns_av_R_equivalents 0.0326
_diffrn_reflns_av_sigmaI/netI 0.0283
_diffrn_reflns_limit_h_max 8
_diffrn_reflns_limit_h_min -8
_diffrn_reflns_limit_k_max 15
_diffrn_reflns_limit_k_min -17
_diffrn_reflns_limit_l_max 11
_diffrn_reflns_limit_l_min -12
_diffrn_reflns_number 5231
_diffrn_reflns_theta_full 27.48
_diffrn_reflns_theta_max 27.48
_diffrn_reflns_theta_min 2.75
_diffrn_standards_decay_% 0
_exptl_absorpt_coefficient_mu 0.138
_exptl_absorpt_correction_T_max 0.7349
_exptl_absorpt_correction_T_min 0.4154
_exptl_absorpt_correction_type multi-scan
_exptl_absorpt_process_details 'SADABS (Sheldrick, 1998)'
_exptl_crystal_colour colourless
_exptl_crystal_density_diffrn 1.563
_exptl_crystal_density_meas ?
_exptl_crystal_density_method .
_exptl_crystal_description needle
_exptl_crystal_F_000 392
_exptl_crystal_size_max 0.65
_exptl_crystal_size_mid 0.15
_exptl_crystal_size_min 0.10
_refine_diff_density_max 0.296
_refine_diff_density_min -0.170
_refine_diff_density_rms 0.041
_refine_ls_extinction_coef 0.026(4)
_refine_ls_extinction_expression Fc^*^==kFc[1+0.001xFc^2^\l^3^/sin(2\q)]^-1/4^
_refine_ls_extinction_method SHELXL
_refine_ls_goodness_of_fit_ref 1.018
_refine_ls_hydrogen_treatment constr
_refine_ls_matrix_type full
_refine_ls_number_parameters 133
_refine_ls_number_reflns 1882
_refine_ls_number_restraints 0
_refine_ls_restrained_S_all 1.018
_refine_ls_R_factor_all 0.0736
_refine_ls_R_factor_gt 0.0441
_refine_ls_shift/su_max 0.000
_refine_ls_shift/su_mean 0.000
_refine_ls_structure_factor_coef Fsqd
_refine_ls_weighting_details 'calc w==1/[\s^2^(Fo^2^)+(0.0646P)^2^+0.1656P] where P==(Fo^2^+2Fc^2^)/3'
_refine_ls_weighting_scheme calc
_refine_ls_wR_factor_gt 0.1096
_refine_ls_wR_factor_ref 0.1249
_reflns_number_gt 1287
_reflns_number_total 1882
_reflns_threshold_expression I>2\s(I)
_cod_data_source_file b207102a.txt
_cod_data_source_block (4)
_cod_depositor_comments
;
The following automatic conversions were performed:
'_symmetry_cell_setting' value 'Monoclinic' changed to 'monoclinic'
according to '/home/saulius/struct/CIF-dictionaries/cif_core.dic'
dictionary named 'cif_core.dic' version 2.4.1 from 2010-06-29.

Automatic conversion script
Id: cif_fix_enum 1527 2010-12-29 10:47:43Z saulius 
;
_cod_original_cell_volume 825.2(3)
_cod_original_sg_symbol_H-M 'P 1 21/c  1'
_cod_database_code 7050998

loop_
_symmetry_equiv_pos_as_xyz
'x, y, z'
'-x, y+1/2, -z+1/2'
'-x, -y, -z'
'x, -y-1/2, z-1/2'

loop_
_atom_site_label
_atom_site_type_symbol
_atom_site_fract_x
_atom_site_fract_y
_atom_site_fract_z
_atom_site_U_iso_or_equiv
_atom_site_adp_type
_atom_site_occupancy
_atom_site_symmetry_multiplicity
_atom_site_calc_flag
_atom_site_refinement_flags
_atom_site_disorder_assembly
_atom_site_disorder_group
C1 C 0.6166(2) 0.57431(14) -0.3242(2) 0.0369(4) Uani 1 1 d . . .
C2 C 0.7174(3) 0.55552(17) -0.1729(2) 0.0474(5) Uani 1 1 d . . .
H2 H 0.7600 0.6101 -0.1056 0.038(5) Uiso 1 1 calc R . .
C3 C 0.7550(3) 0.45906(18) -0.1209(2) 0.0509(6) Uani 1 1 d . . .
H3 H 0.8232 0.4478 -0.0181 0.060(6) Uiso 1 1 calc R . .
C4 C 0.6950(3) 0.37762(17) -0.2167(2) 0.0465(5) Uani 1 1 d . . .
H4 H 0.7245 0.3115 -0.1785 0.058(6) Uiso 1 1 calc R . .
C5 C 0.5925(2) 0.39145(14) -0.3672(2) 0.0365(4) Uani 1 1 d . . .
C6 C 0.5517(2) 0.49249(13) -0.42307(18) 0.0297(4) Uani 1 1 d . . .
C7 C 0.5765(3) 0.67347(15) -0.3842(2) 0.0435(5) Uani 1 1 d . . .
H7 H 0.6213 0.7293 -0.3200 0.056(6) Uiso 1 1 calc R . .
C8 C 0.5236(3) 0.31021(14) -0.4698(2) 0.0395(4) Uani 1 1 d . . .
H8 H 0.5488 0.2432 -0.4346 0.050(6) Uiso 1 1 calc R . .
C11 C 0.9863(3) 0.60248(14) -0.5193(2) 0.0395(4) Uani 1 1 d . . .
C12 C 1.0783(3) 0.56248(15) -0.3797(2) 0.0405(5) Uani 1 1 d . . .
C13 C 1.0925(3) 0.46016(15) -0.3607(2) 0.0395(4) Uani 1 1 d . . .
F11 F 0.97481(19) 0.70215(9) -0.53766(15) 0.0577(4) Uani 1 1 d . . .
F12 F 1.15421(19) 0.62337(10) -0.26228(13) 0.0578(4) Uani 1 1 d . . .
F13 F 1.18356(17) 0.42114(10) -0.22572(12) 0.0561(4) Uani 1 1 d . . .

loop_
_atom_site_aniso_label
_atom_site_aniso_U_11
_atom_site_aniso_U_22
_atom_site_aniso_U_33
_atom_site_aniso_U_23
_atom_site_aniso_U_13
_atom_site_aniso_U_12
C1 0.0302(8) 0.0428(11) 0.0406(10) -0.0050(8) 0.0144(7) -0.0019(7)
C2 0.0386(10) 0.0679(15) 0.0344(10) -0.0102(9) 0.0083(8) -0.0037(9)
C3 0.0419(10) 0.0747(16) 0.0336(10) 0.0040(10) 0.0069(8) -0.0016(10)
C4 0.0416(10) 0.0504(12) 0.0490(11) 0.0172(10) 0.0156(9) 0.0041(9)
C5 0.0296(8) 0.0413(11) 0.0412(10) 0.0030(8) 0.0145(7) 0.0002(7)
C6 0.0246(7) 0.0349(9) 0.0318(8) -0.0012(7) 0.0118(6) -0.0003(6)
C7 0.0414(10) 0.0378(11) 0.0536(11) -0.0085(9) 0.0174(9) -0.0025(8)
C8 0.0386(9) 0.0258(9) 0.0562(12) 0.0033(8) 0.0170(8) -0.0001(7)
C11 0.0371(9) 0.0355(11) 0.0499(11) -0.0008(8) 0.0190(8) -0.0017(8)
C12 0.0346(9) 0.0477(12) 0.0426(10) -0.0101(9) 0.0166(8) -0.0071(8)
C13 0.0314(9) 0.0506(11) 0.0383(10) 0.0058(8) 0.0127(8) 0.0025(8)
F11 0.0627(7) 0.0371(7) 0.0775(9) 0.0029(6) 0.0266(7) 0.0016(5)
F12 0.0615(8) 0.0619(8) 0.0507(7) -0.0191(6) 0.0172(6) -0.0159(6)
F13 0.0510(7) 0.0718(9) 0.0438(7) 0.0116(6) 0.0106(5) 0.0059(6)

loop_
_atom_type_symbol
_atom_type_description
_atom_type_scat_dispersion_real
_atom_type_scat_dispersion_imag
_atom_type_scat_source
C C 0.0033 0.0016 'International Tables Vol C Tables 4.2.6.8 and 6.1.1.4'
H H 0.0000 0.0000 'International Tables Vol C Tables 4.2.6.8 and 6.1.1.4'
F F 0.0171 0.0103 'International Tables Vol C Tables 4.2.6.8 and 6.1.1.4'

loop_
_geom_angle_atom_site_label_1
_geom_angle_atom_site_label_2
_geom_angle_atom_site_label_3
_geom_angle
_geom_angle_site_symmetry_1
_geom_angle_site_symmetry_3
_geom_angle_publ_flag
C2 C1 C6 119.27(18) . . ?
C2 C1 C7 122.82(17) . . ?
C6 C1 C7 117.91(16) . . ?
C3 C2 C1 120.68(19) . . ?
C3 C2 H2 119.7 . . ?
C1 C2 H2 119.7 . . ?
C2 C3 C4 120.99(18) . . ?
C2 C3 H3 119.5 . . ?
C4 C3 H3 119.5 . . ?
C5 C4 C3 120.98(19) . . ?
C5 C4 H4 119.5 . . ?
C3 C4 H4 119.5 . . ?
C4 C5 C8 123.24(18) . . ?
C4 C5 C6 118.55(17) . . ?
C8 C5 C6 118.21(16) . . ?
C1 C6 C6 121.4(2) . 3_664 ?
C1 C6 C5 119.53(15) . . ?
C6 C6 C5 119.03(19) 3_664 . ?
C8 C7 C1 121.78(18) 3_664 . ?
C8 C7 H7 119.1 3_664 . ?
C1 C7 H7 119.1 . . ?
C7 C8 C5 121.61(17) 3_664 . ?
C7 C8 H8 119.2 3_664 . ?
C5 C8 H8 119.2 . . ?
F11 C11 C13 120.22(17) . 3_764 ?
F11 C11 C12 119.89(17) . . ?
C13 C11 C12 119.89(18) 3_764 . ?
F12 C12 C13 119.94(17) . . ?
F12 C12 C11 120.01(18) . . ?
C13 C12 C11 120.05(16) . . ?
F13 C13 C12 120.18(17) . . ?
F13 C13 C11 119.76(18) . 3_764 ?
C12 C13 C11 120.06(17) . 3_764 ?

loop_
_geom_bond_atom_site_label_1
_geom_bond_atom_site_label_2
_geom_bond_distance
_geom_bond_site_symmetry_2
_geom_bond_publ_flag
C1 C2 1.403(3) . ?
C1 C6 1.415(2) . ?
C1 C7 1.431(3) . ?
C2 C3 1.372(3) . ?
C2 H2 0.9500 . ?
C3 C4 1.390(3) . ?
C3 H3 0.9500 . ?
C4 C5 1.389(3) . ?
C4 H4 0.9500 . ?
C5 C8 1.432(3) . ?
C5 C6 1.442(3) . ?
C6 C6 1.419(3) 3_664 ?
C7 C8 1.353(3) 3_664 ?
C7 H7 0.9500 . ?
C8 C7 1.353(3) 3_664 ?
C8 H8 0.9500 . ?
C11 F11 1.339(2) . ?
C11 C13 1.376(3) 3_764 ?
C11 C12 1.379(3) . ?
C12 F12 1.341(2) . ?
C12 C13 1.375(3) . ?
C13 F13 1.339(2) . ?
C13 C11 1.376(3) 3_764 ?

loop_
_geom_torsion_atom_site_label_1
_geom_torsion_atom_site_label_2
_geom_torsion_atom_site_label_3
_geom_torsion_atom_site_label_4
_geom_torsion
_geom_torsion_site_symmetry_1
_geom_torsion_site_symmetry_2
_geom_torsion_site_symmetry_3
_geom_torsion_site_symmetry_4
_geom_torsion_publ_flag
C6 C1 C2 C3 0.7(3) . . . . ?
C7 C1 C2 C3 -179.02(18) . . . . ?
C1 C2 C3 C4 0.2(3) . . . . ?
C2 C3 C4 C5 -1.0(3) . . . . ?
C3 C4 C5 C8 -178.66(17) . . . . ?
C3 C4 C5 C6 0.8(3) . . . . ?
C2 C1 C6 C6 179.71(17) . . . 3_664 ?
C7 C1 C6 C6 -0.6(3) . . . 3_664 ?
C2 C1 C6 C5 -0.8(2) . . . . ?
C7 C1 C6 C5 178.92(15) . . . . ?
C4 C5 C6 C1 0.1(2) . . . . ?
C8 C5 C6 C1 179.57(15) . . . . ?
C4 C5 C6 C6 179.56(17) . . . 3_664 ?
C8 C5 C6 C6 -0.9(2) . . . 3_664 ?
C2 C1 C7 C8 -179.02(16) . . . 3_664 ?
C6 C1 C7 C8 1.3(2) . . . 3_664 ?
C4 C5 C8 C7 179.76(16) . . . 3_664 ?
C6 C5 C8 C7 0.3(2) . . . 3_664 ?
F11 C11 C12 F12 0.7(2) . . . . ?
C13 C11 C12 F12 -179.58(15) 3_764 . . . ?
F11 C11 C12 C13 -179.23(16) . . . . ?
C13 C11 C12 C13 0.5(3) 3_764 . . . ?
F12 C12 C13 F13 -0.6(3) . . . . ?
C11 C12 C13 F13 179.31(15) . . . . ?
F12 C12 C13 C11 179.58(15) . . . 3_764 ?
C11 C12 C13 C11 -0.5(3) . . . 3_764 ?
